data_2230312
loop_
_publ_author_name
'Zouihri, Hafid'
'Saadi, Mohammed'
'Jaber, Boujemaa'
'El Ammari, Lehcen'

_publ_section_title
;
 Silver(I) diaquamagnesium <i>catena</i>-borodiphosphate(V)
 monohydrate, AgMg(H~2~O)~2~[BP~2~O~8~]&#x00B7;H~2~O
;
_journal_coeditor_code FJ2421
_journal_issue 6
_journal_name_full 'Acta Crystallographica Section E'
_journal_page_first i39
_journal_paper_doi 10.1107/S1600536811019477
_journal_volume 67
_journal_year 2011
_chemical_formula_iupac 'Ag Mg (H2 O)2 [B P2 O8], H2 O'
_chemical_formula_moiety 'Ag B H6 Mg O11 P2'
_chemical_formula_structural 'Ag Mg (H2O)2 B (PO4)2 H2O'
_chemical_formula_sum 'Ag B H6 Mg O11 P2'
_chemical_formula_weight 386.98
_chemical_name_systematic
;
Silver(I) diaquamagnesium <i>catena</i>-borodiphosphate(V) monohydrate
;
_space_group_IT_number 179
_symmetry_cell_setting hexagonal
_symmetry_space_group_name_Hall 'P 65 2 (0 0 1)'
_symmetry_space_group_name_H-M 'P 65 2 2'
_atom_sites_solution_hydrogens geom
_atom_sites_solution_primary direct
_atom_sites_solution_secondary difmap
_audit_creation_method SHELXL-97
_cell_angle_alpha 90.00
_cell_angle_beta 90.00
_cell_angle_gamma 120.00
_cell_formula_units_Z 6
_cell_length_a 9.4577(4)
_cell_length_b 9.4577(4)
_cell_length_c 15.8301(13)
_cell_measurement_pressure 101
_cell_measurement_reflns_used 1553
_cell_measurement_temperature 296(2)
_cell_measurement_theta_max 32.96
_cell_measurement_theta_min 2.49
_cell_volume 1226.27(12)
_computing_cell_refinement 'SAINT (Bruker, 2005)'
_computing_data_collection 'APEX2 (Bruker, 2005)'
_computing_data_reduction 'SAINT (Bruker, 2005)'
_computing_molecular_graphics 'ORTEP-3 for Windows (Farrugia,1997) and DIAMOND (Brandenburg, 2006)'
_computing_publication_material 'WinGX (Farrugia, 1999)'
_computing_structure_refinement 'SHELXL97 (Sheldrick, 2008)'
_computing_structure_solution 'SHELXS97 (Sheldrick, 2008)'
_diffrn_ambient_temperature 296(2)
_diffrn_measured_fraction_theta_full 0.999
_diffrn_measured_fraction_theta_max 0.999
_diffrn_measurement_device_type 'Bruker APEXII CCD detector'
_diffrn_measurement_method '\w and \f'
_diffrn_radiation_monochromator graphite
_diffrn_radiation_source 'fine-focus sealed tube'
_diffrn_radiation_type MoK\a
_diffrn_radiation_wavelength 0.71073
_diffrn_reflns_av_R_equivalents 0.0309
_diffrn_reflns_av_sigmaI/netI 0.0146
_diffrn_reflns_limit_h_max 14
_diffrn_reflns_limit_h_min -14
_diffrn_reflns_limit_k_max 13
_diffrn_reflns_limit_k_min -14
_diffrn_reflns_limit_l_max 24
_diffrn_reflns_limit_l_min -24
_diffrn_reflns_number 18120
_diffrn_reflns_theta_full 32.96
_diffrn_reflns_theta_max 32.96
_diffrn_reflns_theta_min 2.49
_exptl_absorpt_coefficient_mu 2.991
_exptl_absorpt_correction_T_max 0.741
_exptl_absorpt_correction_T_min 0.705
_exptl_absorpt_correction_type multi-scan
_exptl_absorpt_process_details '(SADABS; Sheldrick, 1999)'
_exptl_crystal_colour colourless
_exptl_crystal_density_diffrn 3.144
_exptl_crystal_density_method 'not measured'
_exptl_crystal_description prism
_exptl_crystal_F_000 1128
_exptl_crystal_size_max 0.17
_exptl_crystal_size_mid 0.10
_exptl_crystal_size_min 0.10
_refine_diff_density_max 1.592
_refine_diff_density_min -1.556
_refine_ls_abs_structure_details 'Flack (1983), 543 Friedel pairs'
_refine_ls_abs_structure_Flack -0.01(5)
_refine_ls_extinction_coef 0.0049(7)
_refine_ls_extinction_expression Fc^*^=kFc[1+0.001xFc^2^\l^3^/sin(2\q)]^-1/4^
_refine_ls_extinction_method 'SHELXL97 (Sheldrick, 2008)'
_refine_ls_goodness_of_fit_ref 1.101
_refine_ls_hydrogen_treatment constr
_refine_ls_matrix_type full
_refine_ls_number_parameters 76
_refine_ls_number_reflns 1553
_refine_ls_number_restraints 0
_refine_ls_restrained_S_all 1.101
_refine_ls_R_factor_all 0.0373
_refine_ls_R_factor_gt 0.0365
_refine_ls_shift/su_max 0.000
_refine_ls_shift/su_mean 0.000
_refine_ls_structure_factor_coef Fsqd
_refine_ls_weighting_details 'calc w=1/[\s^2^(Fo^2^)+(0.0472P)^2^+4.7811P] where P=(Fo^2^+2Fc^2^)/3'
_refine_ls_weighting_scheme calc
_refine_ls_wR_factor_gt 0.0998
_refine_ls_wR_factor_ref 0.1006
_reflns_number_gt 1517
_reflns_number_total 1553
_reflns_threshold_expression I>2\s(I)
_cod_data_source_file fj2421.cif
_cod_data_source_block I
_cod_original_cell_volume 1226.27(7)
_cod_original_sg_symbol_Hall 'P 65 2 ( 0 0 1)'
_cod_database_code 2230312
_cod_database_fobs_code 2230312

loop_
_symmetry_equiv_pos_as_xyz
'x, y, z'
'-x, -y, z+1/2'
'-y, -x, -z+1/6'
'y, x, -z+2/3'
'x-y, -y, -z'
'-x+y, y, -z+1/2'
'x, x-y, -z+5/6'
'-x, -x+y, -z+1/3'
'-y, x-y, z+2/3'
'y, -x+y, z+1/6'
'x-y, x, z+5/6'
'-x+y, -x, z+1/3'

loop_
_atom_site_type_symbol
_atom_site_label
_atom_site_fract_x
_atom_site_fract_y
_atom_site_fract_z
_atom_site_U_iso_or_equiv
_atom_site_adp_type
_atom_site_calc_flag
_atom_site_refinement_flags
_atom_site_occupancy
_atom_site_symmetry_multiplicity
_atom_site_disorder_assembly
_atom_site_disorder_group
Ag Ag1 0.18579(4) 0.81421(4) 1.0833 0.03836(17) Uani d S 1 2 . .
Mg Mg 0.10244(16) 0.55122(8) 0.9167 0.0065(2) Uani d S 1 2 . .
P P1 0.16930(8) 0.78125(8) 0.75206(4) 0.00471(13) Uani d . 1 1 . .
B B1 -0.1513(2) 0.6974(5) 0.7500 0.0052(6) Uani d S 1 2 . .
O O1 0.1362(3) 0.6230(3) 0.79151(13) 0.0098(4) Uani d . 1 1 . .
O O2 0.3176(3) 0.9319(3) 0.78429(13) 0.0103(4) Uani d . 1 1 . .
O O3 0.1801(3) 0.7639(3) 0.65405(12) 0.0070(3) Uani d . 1 1 . .
O O4 0.0211(2) 0.8082(2) 0.76691(12) 0.0067(3) Uani d . 1 1 . .
O O5 0.1244(8) 1.0000 1.0000 0.082(3) Uani d S 1 2 . .
H H5A 0.0727 0.9715 1.0473 0.098 Uiso d R 1 1 . .
O O6 0.2931(3) 0.7990(3) 0.94403(14) 0.0129(4) Uani d . 1 1 . .
H H6A 0.3869 0.8124 0.9579 0.016 Uiso d R 1 1 . .
H H6B 0.3096 0.8516 0.8974 0.016 Uiso d R 1 1 . .

loop_
_atom_site_aniso_label
_atom_site_aniso_U_11
_atom_site_aniso_U_22
_atom_site_aniso_U_33
_atom_site_aniso_U_12
_atom_site_aniso_U_13
_atom_site_aniso_U_23
Ag1 0.0451(3) 0.0451(3) 0.0305(3) 0.0267(3) -0.00288(19) -0.00288(19)
Mg 0.0067(5) 0.0063(4) 0.0066(5) 0.0034(3) 0.000 0.0011(4)
P1 0.0044(2) 0.0053(2) 0.0044(2) 0.0023(2) 0.0003(2) 0.0011(2)
B1 0.0057(11) 0.0073(14) 0.0030(13) 0.0036(7) 0.0004(10) 0.000
O1 0.0145(10) 0.0083(9) 0.0072(8) 0.0062(7) 0.0010(7) 0.0031(7)
O2 0.0054(8) 0.0108(9) 0.0102(8) 0.0008(7) -0.0015(6) -0.0002(7)
O3 0.0103(8) 0.0089(8) 0.0038(7) 0.0062(7) 0.0009(6) 0.0011(6)
O4 0.0039(7) 0.0065(8) 0.0095(8) 0.0023(6) -0.0015(6) -0.0025(6)
O5 0.042(2) 0.072(5) 0.140(8) 0.036(3) -0.033(3) -0.066(6)
O6 0.0099(9) 0.0136(10) 0.0130(9) 0.0041(8) -0.0003(7) 0.0031(7)

loop_
_atom_type_symbol
_atom_type_description
_atom_type_scat_dispersion_real
_atom_type_scat_dispersion_imag
_atom_type_scat_source
B B 0.0013 0.0007 'International Tables Vol C Tables 4.2.6.8 and 6.1.1.4'
O O 0.0106 0.0060 'International Tables Vol C Tables 4.2.6.8 and 6.1.1.4'
P P 0.1023 0.0942 'International Tables Vol C Tables 4.2.6.8 and 6.1.1.4'
Mg Mg 0.0486 0.0363 'International Tables Vol C Tables 4.2.6.8 and 6.1.1.4'
Ag Ag -0.8971 1.1015 'International Tables Vol C Tables 4.2.6.8 and 6.1.1.4'
H H 0.0000 0.0000 'International Tables Vol C Tables 4.2.6.8 and 6.1.1.4'

loop_
_geom_angle_atom_site_label_1
_geom_angle_atom_site_label_2
_geom_angle_atom_site_label_3
_geom_angle_site_symmetry_1
_geom_angle_site_symmetry_3
_geom_angle
_geom_angle_publ_flag
O6 Ag1 O6 3_667 . 131.89(11) ?
O6 Ag1 O5 3_667 . 148.09(10) ?
O6 Ag1 O5 . . 79.32(11) ?
O6 Ag1 O5 3_667 3_667 79.32(11) ?
O6 Ag1 O5 . 3_667 148.09(10) ?
O5 Ag1 O5 . 3_667 71.0(2) ?
O2 Mg O2 10_455 4_456 94.25(15) ?
O2 Mg O1 10_455 . 99.94(9) ?
O2 Mg O1 4_456 . 90.53(9) ?
O2 Mg O1 10_455 7_566 90.53(9) ?
O2 Mg O1 4_456 7_566 99.94(9) ?
O1 Mg O1 . 7_566 164.64(15) ?
O2 Mg O6 10_455 . 89.01(10) ?
O2 Mg O6 4_456 . 175.52(10) ?
O1 Mg O6 . . 85.88(9) ?
O1 Mg O6 7_566 . 83.08(9) ?
O2 Mg O6 10_455 7_566 175.52(10) ?
O2 Mg O6 4_456 7_566 89.01(10) ?
O1 Mg O6 . 7_566 83.08(9) ?
O1 Mg O6 7_566 7_566 85.88(9) ?
O6 Mg O6 . 7_566 87.91(14) ?
O1 P1 O2 . . 115.72(13) ?
O1 P1 O4 . . 110.01(12) ?
O2 P1 O4 . . 106.40(12) ?
O1 P1 O3 . . 107.40(12) ?
O2 P1 O3 . . 110.86(12) ?
O4 P1 O3 . . 106.05(11) ?
O4 B1 O4 . 6_456 102.9(3) ?
O4 B1 O3 . 8_556 113.29(11) ?
O4 B1 O3 6_456 8_556 112.88(11) ?
O4 B1 O3 . 10_455 112.88(11) ?
O4 B1 O3 6_456 10_455 113.29(11) ?
O3 B1 O3 8_556 10_455 102.0(3) ?
H6A O6 H6B . . 104.9 ?

loop_
_geom_bond_atom_site_label_1
_geom_bond_atom_site_label_2
_geom_bond_site_symmetry_2
_geom_bond_distance
_geom_bond_publ_flag
Ag1 O6 3_667 2.461(2) ?
Ag1 O6 . 2.462(2) ?
Ag1 O5 . 2.487(4) ?
Ag1 O5 3_667 2.487(4) ?
Ag1 Mg . 3.4363(4) ?
Ag1 Mg 3_667 3.4363(4) ?
Mg O2 10_455 2.053(2) ?
Mg O2 4_456 2.053(2) ?
Mg O1 . 2.067(2) ?
Mg O1 7_566 2.067(2) ?
Mg O6 . 2.169(3) ?
Mg O6 7_566 2.169(3) ?
P1 O1 . 1.503(2) ?
P1 O2 . 1.503(2) ?
P1 O4 . 1.563(2) ?
P1 O3 . 1.569(2) ?
B1 O4 . 1.455(3) ?
B1 O4 6_456 1.455(3) ?
B1 O3 8_556 1.480(3) ?
B1 O3 10_455 1.480(3) ?
O2 Mg 4_566 2.053(2) ?
O3 B1 8_556 1.480(3) ?
O5 Ag1 5_677 2.487(4) ?
O5 H5A . 0.8600 ?
O6 H6A . 0.8600 ?
O6 H6B . 0.8600 ?

loop_
_geom_hbond_atom_site_label_D
_geom_hbond_atom_site_label_H
_geom_hbond_atom_site_label_A
_geom_hbond_site_symmetry_A
_geom_hbond_distance_DH
_geom_hbond_distance_HA
_geom_hbond_distance_DA
_geom_hbond_angle_DHA
O6 H6A O3 12_565 0.86 1.89 2.744(3) 175
O5 H5A O5 3_667 0.86 2.06 2.889(3) 162
O6 H6B O2 . 0.86 1.93 2.781(3) 170
